data_1565950
loop_
_publ_author_name
'Wildner, Manfred'
'Zakharov, Boris A.'
'Bogdanov, Nikita E.'
'Talla, Dominik'
'Boldyreva, Elena V.'
'Miletich, Ronald'

_publ_section_title
;
 Crystallography relevant to Mars and Galilean icy moons: crystal behavior
 of kieserite-type monohydrate sulfates at extraterrestrial conditions
 down to 15 K
;
_journal_issue 2
_journal_name_full IUCrJ
_journal_page_first 194
_journal_page_last 203
_journal_paper_doi 10.1107/S2052252521012720
_journal_volume 9
_journal_year 2022
_chemical_formula_sum 'Fe H2 Mg0 O5 S'
_chemical_formula_weight 169.93
_space_group_crystal_system monoclinic
_space_group_IT_number 15
_space_group_name_Hall '-C 2yc'
_space_group_name_H-M_alt 'C 1 2/c 1'
_atom_sites_solution_hydrogens difmap
_audit_creation_method SHELXL-2017/1
_cell_angle_alpha 90
_cell_angle_beta 118.648(10)
_cell_angle_gamma 90
_cell_formula_units_Z 4
_cell_length_a 7.0923(10)
_cell_length_b 7.5523(10)
_cell_length_c 7.7848(10)
_cell_measurement_temperature 313(2)
_cell_volume 365.93(9)
_computing_structure_refinement 'SHELXL-2017/1 (Sheldrick, 2017)'
_diffrn_ambient_temperature 313(2)
_diffrn_measured_fraction_theta_full 0.991
_diffrn_measured_fraction_theta_max 0.997
_diffrn_radiation_type MoK\a
_diffrn_radiation_wavelength 0.71073
_diffrn_reflns_av_R_equivalents 0.0364
_diffrn_reflns_av_unetI/netI 0.0159
_diffrn_reflns_Laue_measured_fraction_full 0.991
_diffrn_reflns_Laue_measured_fraction_max 0.997
_diffrn_reflns_limit_h_max 12
_diffrn_reflns_limit_h_min -12
_diffrn_reflns_limit_k_max 13
_diffrn_reflns_limit_k_min -13
_diffrn_reflns_limit_l_max 14
_diffrn_reflns_limit_l_min -14
_diffrn_reflns_number 10474
_diffrn_reflns_point_group_measured_fraction_full 0.991
_diffrn_reflns_point_group_measured_fraction_max 0.997
_diffrn_reflns_theta_full 25.242
_diffrn_reflns_theta_max 39.992
_diffrn_reflns_theta_min 4.187
_exptl_absorpt_coefficient_mu 4.575
_exptl_absorpt_correction_T_max 0.7479
_exptl_absorpt_correction_T_min 0.5337
_exptl_absorpt_correction_type multi-scan
_exptl_absorpt_process_details
;
 SADABS 2016/2: Krause, L., Herbst-Irmer, R., Sheldrick G.M. & Stalke D.,
 J. Appl. Cryst. 48 (2015) 3-10
;
_exptl_crystal_density_diffrn 3.084
_exptl_crystal_F_000 336
_refine_diff_density_max 0.514
_refine_diff_density_min -0.707
_refine_diff_density_rms 0.101
_refine_ls_extinction_coef 0.209(4)
_refine_ls_extinction_expression Fc^*^=kFc[1+0.001xFc^2^\l^3^/sin(2\q)]^-1/4^
_refine_ls_extinction_method 'SHELXL-2017/1 (Sheldrick 2017)'
_refine_ls_goodness_of_fit_ref 1.128
_refine_ls_hydrogen_treatment refall
_refine_ls_matrix_type full
_refine_ls_number_parameters 40
_refine_ls_number_reflns 1139
_refine_ls_number_restraints 0
_refine_ls_restrained_S_all 1.128
_refine_ls_R_factor_all 0.0150
_refine_ls_R_factor_gt 0.0146
_refine_ls_shift/su_max 0.000
_refine_ls_shift/su_mean 0.000
_refine_ls_structure_factor_coef Fsqd
_refine_ls_weighting_details 'w=1/[\s^2^(Fo^2^)+(0.0180P)^2^+0.1500P] where P=(Fo^2^+2Fc^2^)/3'
_refine_ls_weighting_scheme calc
_refine_ls_wR_factor_gt 0.0377
_refine_ls_wR_factor_ref 0.0379
_reflns_Friedel_coverage 0.000
_reflns_number_gt 1115
_reflns_number_total 1139
_reflns_threshold_expression 'I > 2\s(I)'
_cod_data_source_file lt5044.cif
_cod_data_source_block FeSO4H2O_N2_313K
_cod_depositor_comments 'Adding full bibliography for 1565934--1565967.cif.'
_cod_original_sg_symbol_H-M 'C 2/c'
_cod_database_code 1565950
_shelx_shelxl_version_number 2017/1
_shelx_space_group_comment
;
The symmetry employed for this shelxl refinement is uniquely defined
by the following loop, which should always be used as a source of
symmetry information in preference to the above space-group names.
They are only intended as comments.
;

loop_
_space_group_symop_operation_xyz
'x, y, z'
'-x, y, -z+1/2'
'x+1/2, y+1/2, z'
'-x+1/2, y+1/2, -z+1/2'
'-x, -y, -z'
'x, -y, z-1/2'
'-x+1/2, -y+1/2, -z'
'x+1/2, -y+1/2, z-1/2'

loop_
_atom_site_label
_atom_site_type_symbol
_atom_site_fract_x
_atom_site_fract_y
_atom_site_fract_z
_atom_site_U_iso_or_equiv
_atom_site_adp_type
_atom_site_occupancy
_atom_site_site_symmetry_order
_atom_site_calc_flag
_atom_site_refinement_flags_posn
_atom_site_refinement_flags_adp
_atom_site_refinement_flags_occupancy
_atom_site_disorder_assembly
_atom_site_disorder_group
Fe Fe 0.000000 0.500000 0.000000 0.00928(5) Uani 1 2 d S . P . .
S S 0.000000 0.15309(3) 0.250000 0.00781(5) Uani 1 2 d S T P . .
O1 O 0.16949(8) 0.04222(8) 0.39797(8) 0.01594(9) Uani 1 1 d . . . . .
O2 O 0.09559(8) 0.26774(7) 0.15682(8) 0.01397(9) Uani 1 1 d . . . . .
O3 O 0.000000 0.64483(10) 0.250000 0.01298(11) Uani 1 2 d S T P . .
H H 0.107(3) 0.722(3) 0.297(2) 0.040(4) Uiso 1 1 d . . . . .

loop_
_atom_site_aniso_label
_atom_site_aniso_U_11
_atom_site_aniso_U_22
_atom_site_aniso_U_33
_atom_site_aniso_U_23
_atom_site_aniso_U_13
_atom_site_aniso_U_12
Fe 0.00841(6) 0.00935(6) 0.00991(6) 0.00092(3) 0.00425(4) -0.00014(3)
S 0.00596(7) 0.00716(8) 0.00993(8) 0.000 0.00352(6) 0.000
O1 0.00969(17) 0.0176(2) 0.0190(2) 0.00856(17) 0.00563(15) 0.00462(16)
O2 0.01329(18) 0.01247(18) 0.0190(2) 0.00557(15) 0.01008(16) 0.00163(14)
O3 0.0133(2) 0.0137(3) 0.0127(2) 0.000 0.0069(2) 0.000

loop_
_atom_type_symbol
_atom_type_description
_atom_type_scat_dispersion_real
_atom_type_scat_dispersion_imag
_atom_type_scat_source
O O 0.0106 0.0060 'International Tables Vol C Tables 4.2.6.8 and 6.1.1.4'
H H 0.0000 0.0000 'International Tables Vol C Tables 4.2.6.8 and 6.1.1.4'
S S 0.1246 0.1234 'International Tables Vol C Tables 4.2.6.8 and 6.1.1.4'
Mg Mg 0.0486 0.0363 'International Tables Vol C Tables 4.2.6.8 and 6.1.1.4'
Fe Fe 0.3463 0.8444 'International Tables Vol C Tables 4.2.6.8 and 6.1.1.4'

loop_
_geom_angle_atom_site_label_1
_geom_angle_atom_site_label_2
_geom_angle_atom_site_label_3
_geom_angle
_geom_angle_site_symmetry_1
_geom_angle_site_symmetry_3
_geom_angle_publ_flag
O2 Fe O2 180.00(3) 5_565 . ?
O2 Fe O1 85.11(2) 5_565 8_455 ?
O2 Fe O1 94.89(2) . 8_455 ?
O2 Fe O1 94.89(2) 5_565 4 ?
O2 Fe O1 85.11(2) . 4 ?
O1 Fe O1 180.0 8_455 4 ?
O2 Fe O3 87.81(2) 5_565 . ?
O2 Fe O3 92.19(2) . . ?
O1 Fe O3 86.435(18) 8_455 . ?
O1 Fe O3 93.565(18) 4 . ?
O2 Fe O3 92.19(2) 5_565 5_565 ?
O2 Fe O3 87.81(2) . 5_565 ?
O1 Fe O3 93.565(18) 8_455 5_565 ?
O1 Fe O3 86.435(18) 4 5_565 ?
O3 Fe O3 180.0 . 5_565 ?
O2 Fe O2 97.125(13) 5_565 8_455 ?
O2 Fe O2 82.875(14) . 8_455 ?
O1 Fe O2 42.627(18) 8_455 8_455 ?
O1 Fe O2 137.373(18) 4 8_455 ?
O3 Fe O2 127.560(13) . 8_455 ?
O3 Fe O2 52.440(13) 5_565 8_455 ?
O2 Fe O2 82.875(13) 5_565 4 ?
O2 Fe O2 97.125(14) . 4 ?
O1 Fe O2 137.373(17) 8_455 4 ?
O1 Fe O2 42.627(18) 4 4 ?
O3 Fe O2 52.440(13) . 4 ?
O3 Fe O2 127.560(13) 5_565 4 ?
O2 Fe O2 180.0 8_455 4 ?
O2 Fe O2 41.756(18) 5_565 6_565 ?
O2 Fe O2 138.244(18) . 6_565 ?
O1 Fe O2 111.91(2) 8_455 6_565 ?
O1 Fe O2 68.09(2) 4 6_565 ?
O3 Fe O2 119.84(2) . 6_565 ?
O3 Fe O2 60.16(2) 5_565 6_565 ?
O2 Fe O2 95.428(17) 8_455 6_565 ?
O2 Fe O2 84.572(16) 4 6_565 ?
O2 Fe O2 138.244(18) 5_565 2 ?
O2 Fe O2 41.756(18) . 2 ?
O1 Fe O2 68.09(2) 8_455 2 ?
O1 Fe O2 111.91(2) 4 2 ?
O3 Fe O2 60.16(2) . 2 ?
O3 Fe O2 119.84(2) 5_565 2 ?
O2 Fe O2 84.572(17) 8_455 2 ?
O2 Fe O2 95.428(16) 4 2 ?
O2 Fe O2 180.000(17) 6_565 2 ?
O1 S O1 110.27(5) . 2 ?
O1 S O2 108.82(3) . . ?
O1 S O2 110.11(3) 2 . ?
O1 S O2 110.11(3) . 2 ?
O1 S O2 108.82(3) 2 2 ?
O2 S O2 108.70(4) . 2 ?
S O1 Fe 136.72(3) . 4_545 ?
S O1 O2 35.881(18) . . ?
Fe O1 O2 100.87(3) 4_545 . ?
S O1 O1 34.87(3) . 2 ?
Fe O1 O1 141.43(4) 4_545 2 ?
O2 O1 O1 60.47(2) . 2 ?
S O1 O2 35.23(2) . 2 ?
Fe O1 O2 143.43(3) 4_545 2 ?
O2 O1 O2 60.15(3) . 2 ?
O1 O1 O2 59.68(2) 2 2 ?
S O1 O2 128.57(4) . 4_545 ?
Fe O1 O2 46.693(16) 4_545 4_545 ?
O2 O1 O2 109.09(2) . 4_545 ?
O1 O1 O2 104.31(3) 2 4_545 ?
O2 O1 O2 163.28(3) 2 4_545 ?
S O1 O3 169.60(4) . 7_556 ?
Fe O1 O3 48.536(13) 4_545 7_556 ?
O2 O1 O3 146.97(3) . 7_556 ?
O1 O1 O3 150.20(2) 2 7_556 ?
O2 O1 O3 134.42(3) 2 7_556 ?
O2 O1 O3 61.823(19) 4_545 7_556 ?
S O1 O2 115.32(3) . 8_556 ?
Fe O1 O2 41.923(16) 4_545 8_556 ?
O2 O1 O2 87.63(2) . 8_556 ?
O1 O1 O2 147.90(2) 2 8_556 ?
O2 O1 O2 102.95(3) 2 8_556 ?
O2 O1 O2 88.62(2) 4_545 8_556 ?
O3 O1 O2 61.57(2) 7_556 8_556 ?
S O1 O3 92.61(3) . 3_545 ?
Fe O1 O3 44.766(14) 4_545 3_545 ?
O2 O1 O3 57.54(2) . 3_545 ?
O1 O1 O3 103.07(3) 2 3_545 ?
O2 O1 O3 114.35(3) 2 3_545 ?
O2 O1 O3 61.96(2) 4_545 3_545 ?
O3 O1 O3 93.30(2) 7_556 3_545 ?
O2 O1 O3 57.057(17) 8_556 3_545 ?
S O1 O3 103.05(3) . 1_545 ?
Fe O1 O3 98.64(2) 4_545 1_545 ?
O2 O1 O3 118.41(3) . 1_545 ?
O1 O1 O3 68.178(11) 2 1_545 ?
O2 O1 O3 117.78(2) 2 1_545 ?
O2 O1 O3 53.758(18) 4_545 1_545 ?
O3 O1 O3 83.194(19) 7_556 1_545 ?
O2 O1 O3 138.52(2) 8_556 1_545 ?
O3 O1 O3 108.15(2) 3_545 1_545 ?
S O1 O2 125.22(3) . 6_556 ?
Fe O1 O2 97.84(2) 4_545 6_556 ?
O2 O1 O2 160.91(3) . 6_556 ?
O1 O1 O2 101.96(2) 2 6_556 ?
O2 O1 O2 105.69(2) 2 6_556 ?
O2 O1 O2 81.29(2) 4_545 6_556 ?
O3 O1 O2 51.992(16) 7_556 6_556 ?
O2 O1 O2 109.06(2) 8_556 6_556 ?
O3 O1 O2 139.51(2) 3_545 6_556 ?
O3 O1 O2 54.310(15) 1_545 6_556 ?
S O1 O2 112.38(3) . 7_556 ?
Fe O1 O2 76.36(2) 4_545 7_556 ?
O2 O1 O2 108.53(3) . 7_556 ?
O1 O1 O2 139.60(3) 2 7_556 ?
O2 O1 O2 80.81(2) 2 7_556 ?
O2 O1 O2 115.68(2) 4_545 7_556 ?
O3 O1 O2 58.05(2) 7_556 7_556 ?
O2 O1 O2 43.801(19) 8_556 7_556 ?
O3 O1 O2 100.56(2) 3_545 7_556 ?
O3 O1 O2 132.783(19) 1_545 7_556 ?
O2 O1 O2 79.523(17) 6_556 7_556 ?
S O2 Fe 133.54(3) . . ?
S O2 O1 35.298(18) . . ?
Fe O2 O1 162.88(3) . . ?
S O2 O2 35.65(2) . 2 ?
Fe O2 O2 103.668(19) . 2 ?
O1 O2 O2 60.32(2) . 2 ?
S O2 O1 34.663(19) . 2 ?
Fe O2 O1 119.25(3) . 2 ?
O1 O2 O1 59.85(3) . 2 ?
O2 O2 O1 59.53(2) 2 2 ?
S O2 O3 109.61(3) . 3_545 ?
Fe O2 O3 116.61(2) . 3_545 ?
O1 O2 O3 75.29(2) . 3_545 ?
O2 O2 O3 130.86(3) 2 3_545 ?
O1 O2 O3 115.56(3) 2 3_545 ?
S O2 O1 160.78(3) . 4 ?
Fe O2 O1 48.194(17) . 4 ?
O1 O2 O1 135.86(2) . 4 ?
O2 O2 O1 129.364(19) 2 4 ?
O1 O2 O1 163.28(3) 2 4 ?
O3 O2 O1 70.84(2) 3_545 4 ?
S O2 O3 136.39(3) . 5_565 ?
Fe O2 O3 48.520(17) . 5_565 ?
O1 O2 O3 147.41(3) . 5_565 ?
O2 O2 O3 137.05(3) 2 5_565 ?
O1 O2 O3 101.96(3) 2 5_565 ?
O3 O2 O3 91.842(19) 3_545 5_565 ?
O1 O2 O3 61.667(19) 4 5_565 ?
S O2 O1 93.26(3) . 8_455 ?
Fe O2 O1 43.189(15) . 8_455 ?
O1 O2 O1 128.52(3) . 8_455 ?
O2 O2 O1 74.61(3) 2 8_455 ?
O1 O2 O1 77.05(3) 2 8_455 ?
O3 O2 O1 154.43(2) 3_545 8_455 ?
O1 O2 O1 91.38(2) 4 8_455 ?
O3 O2 O1 63.091(18) 5_565 8_455 ?
S O2 O3 102.68(3) . . ?
Fe O2 O3 46.155(14) . . ?
O1 O2 O3 117.41(3) . . ?
O2 O2 O3 67.028(11) 2 . ?
O1 O2 O3 116.78(2) 2 . ?
O3 O2 O3 124.40(2) 3_545 . ?
O1 O2 O3 64.536(19) 4 . ?
O3 O2 O3 94.675(17) 5_565 . ?
O1 O2 O3 57.706(15) 8_455 . ?
S O2 O1 97.37(3) . 6 ?
Fe O2 O1 110.31(2) . 6 ?
O1 O2 O1 86.273(19) . 6 ?
O2 O2 O1 131.926(17) 2 6 ?
O1 O2 O1 74.31(2) 2 6 ?
O3 O2 O1 58.076(18) 3_545 6 ?
O1 O2 O1 98.71(2) 4 6 ?
O3 O2 O1 61.86(2) 5_565 6 ?
O1 O2 O1 109.06(2) 8_455 6 ?
O3 O2 O1 156.31(2) . 6 ?
S O2 O1 82.08(3) . 7_556 ?
Fe O2 O1 96.15(2) . 7_556 ?
O1 O2 O1 71.47(3) . 7_556 ?
O2 O2 O1 61.59(2) 2 7_556 ?
O1 O2 O1 116.20(3) 2 7_556 ?
O3 O2 O1 86.20(2) 3_545 7_556 ?
O1 O2 O1 78.771(18) 4 7_556 ?
O3 O2 O1 138.51(2) 5_565 7_556 ?
O1 O2 O1 108.81(2) 8_455 7_556 ?
O3 O2 O1 54.649(14) . 7_556 ?
O1 O2 O1 142.09(2) 6 7_556 ?
Fe O3 Fe 121.33(3) . 2 ?
Fe O3 O2 111.712(15) . 3_455 ?
Fe O3 O2 87.683(13) 2 3_455 ?
Fe O3 O2 87.683(14) . 4 ?
Fe O3 O2 111.712(15) 2 4 ?
O2 O3 O2 140.70(4) 3_455 4 ?
Fe O3 O1 45.029(14) . 8_455 ?
Fe O3 O1 103.96(3) 2 8_455 ?
O2 O3 O1 69.932(19) 3_455 8_455 ?
O2 O3 O1 131.505(17) 4 8_455 ?
Fe O3 O1 103.96(3) . 7_556 ?
Fe O3 O1 45.029(14) 2 7_556 ?
O2 O3 O1 131.505(17) 3_455 7_556 ?
O2 O3 O1 69.932(19) 4 7_556 ?
O1 O3 O1 123.27(4) 8_455 7_556 ?
Fe O3 O2 160.16(3) . 6_566 ?
Fe O3 O2 43.667(12) 2 6_566 ?
O2 O3 O2 83.280(18) 3_455 6_566 ?
O2 O3 O2 88.158(19) 4 6_566 ?
O1 O3 O2 139.687(19) 8_455 6_566 ?
O1 O3 O2 56.509(18) 7_556 6_566 ?
Fe O3 O2 43.667(13) . 5_565 ?
Fe O3 O2 160.16(3) 2 5_565 ?
O2 O3 O2 88.158(19) 3_455 5_565 ?
O2 O3 O2 83.281(18) 4 5_565 ?
O1 O3 O2 56.509(18) 8_455 5_565 ?
O1 O3 O2 139.687(19) 7_556 5_565 ?
O2 O3 O2 154.38(3) 6_566 5_565 ?
Fe O3 O2 81.08(2) . 2 ?
Fe O3 O2 41.658(15) 2 2 ?
O2 O3 O2 93.112(15) 3_455 2 ?
O2 O3 O2 124.40(2) 4 2 ?
O1 O3 O2 67.30(2) 8_455 2 ?
O1 O3 O2 60.73(2) 7_556 2 ?
O2 O3 O2 85.325(17) 6_566 2 ?
O2 O3 O2 119.33(2) 5_565 2 ?
Fe O3 O2 41.658(15) . . ?
Fe O3 O2 81.08(2) 2 . ?
O2 O3 O2 124.40(2) 3_455 . ?
O2 O3 O2 93.112(15) 4 . ?
O1 O3 O2 60.73(2) 8_455 . ?
O1 O3 O2 67.30(2) 7_556 . ?
O2 O3 O2 119.33(2) 6_566 . ?
O2 O3 O2 85.325(17) 5_565 . ?
O2 O3 O2 45.94(2) 2 . ?
Fe O3 O1 120.47(2) . 3_455 ?
Fe O3 O1 41.669(12) 2 3_455 ?
O2 O3 O1 47.173(15) 3_455 3_455 ?
O2 O3 O1 147.619(17) 4 3_455 ?
O1 O3 O1 79.915(17) 8_455 3_455 ?
O1 O3 O1 86.70(2) 7_556 3_455 ?
O2 O3 O1 59.852(17) 6_566 3_455 ?
O2 O3 O1 127.652(16) 5_565 3_455 ?
O2 O3 O1 53.502(16) 2 3_455 ?
O2 O3 O1 98.27(2) . 3_455 ?
Fe O3 O1 41.669(12) . 4 ?
Fe O3 O1 120.47(2) 2 4 ?
O2 O3 O1 147.619(17) 3_455 4 ?
O2 O3 O1 47.173(15) 4 4 ?
O1 O3 O1 86.70(2) 8_455 4 ?
O1 O3 O1 79.915(17) 7_556 4 ?
O2 O3 O1 127.652(16) 6_566 4 ?
O2 O3 O1 59.852(17) 5_565 4 ?
O2 O3 O1 98.27(2) 2 4 ?
O2 O3 O1 53.502(16) . 4 ?
O1 O3 O1 151.65(3) 3_455 4 ?
Fe O3 H 109.1(11) . . ?
Fe O3 H 108.5(11) 2 . ?
O2 O3 H 117.7(12) 3_455 . ?
O2 O3 H 24.9(11) 4 . ?
O1 O3 H 146.8(11) 8_455 . ?
O1 O3 H 77.7(11) 7_556 . ?
O2 O3 H 72.4(11) 6_566 . ?
O2 O3 H 90.6(11) 5_565 . ?
O2 O3 H 138.4(11) 2 . ?
O2 O3 H 117.5(12) . . ?
O1 O3 H 130.3(11) 3_455 . ?
O1 O3 H 71.0(11) 4 . ?
Fe O3 H 108.5(11) . 2 ?
Fe O3 H 109.1(11) 2 2 ?
O2 O3 H 24.9(11) 3_455 2 ?
O2 O3 H 117.7(12) 4 2 ?
O1 O3 H 77.7(11) 8_455 2 ?
O1 O3 H 146.8(11) 7_556 2 ?
O2 O3 H 90.6(11) 6_566 2 ?
O2 O3 H 72.4(11) 5_565 2 ?
O2 O3 H 117.5(12) 2 2 ?
O2 O3 H 138.4(11) . 2 ?
O1 O3 H 71.0(11) 3_455 2 ?
O1 O3 H 130.3(11) 4 2 ?
H O3 H 98(2) . 2 ?

loop_
_geom_bond_atom_site_label_1
_geom_bond_atom_site_label_2
_geom_bond_distance
_geom_bond_site_symmetry_2
_geom_bond_publ_flag
Fe O2 2.0575(5) 5_565 ?
Fe O2 2.0575(5) . ?
Fe O1 2.1076(6) 8_455 ?
Fe O1 2.1076(6) 4 ?
Fe O3 2.2325(4) . ?
Fe O3 2.2325(4) 5_565 ?
Fe O2 3.4792(7) 8_455 ?
Fe O2 3.4792(7) 4 ?
Fe O2 3.5229(6) 6_565 ?
Fe O2 3.5229(6) 2 ?
S O1 1.4647(5) . ?
S O1 1.4647(5) 2 ?
S O2 1.4856(5) . ?
S O2 1.4856(5) 2 ?
O1 O2 2.3992(8) . ?
O1 O1 2.4035(11) 2 ?
O1 O2 2.4183(8) 2 ?
O1 O2 2.8172(8) 4_545 ?
O1 O3 2.9734(7) 7_556 ?
O1 O2 3.0683(9) 8_556 ?
O1 O3 3.1641(7) 3_545 ?
O1 O3 3.2329(10) 1_545 ?
O1 O2 3.2906(8) 6_556 ?
O1 O2 3.3632(9) 7_556 ?
O2 O2 2.4145(10) 2 ?
O2 O3 2.7603(7) 3_545 ?
O2 O3 2.9777(7) 5_565 ?
O2 O3 3.0932(9) . ?
O3 H 0.882(18) . ?
O3 H 0.882(18) 2 ?

loop_
_geom_hbond_atom_site_label_D
_geom_hbond_atom_site_label_H
_geom_hbond_atom_site_label_A
_geom_hbond_distance_DH
_geom_hbond_distance_HA
_geom_hbond_distance_DA
_geom_hbond_angle_DHA
_geom_hbond_site_symmetry_A
_geom_hbond_publ_flag
O3 H O2 0.882(18) 1.995(17) 2.7603(7) 144.3(16) 4 yes
